data_4332393
loop_
_publ_author_name
'Croizat, Pierre'
'Auvray, Nicolas'
'Braunstein, Pierre'
'Welter, Richard'

_publ_section_title
;
 Comparative Bonding Behavior of Functional Cyclopentadienyl Ligands and
 Boron-Containing Analogues in Heterometallic Complexes and
 Clusters&#x2020;
;
_journal_issue 15
_journal_name_full 'Inorganic Chemistry'
_journal_page_first 5852
_journal_page_last 5866
_journal_paper_doi 10.1021/ic060318d
_journal_volume 45
_journal_year 2006
_chemical_formula_moiety 'C32 H50 Mo2 N2 O6 P2 Pd2'
_chemical_formula_sum 'C32 H50 Mo2 N2 O6 P2 Pd2'
_chemical_formula_weight 1025.36
_chemical_name_systematic
; 
 ? 
;
_space_group_IT_number 2
_symmetry_cell_setting triclinic
_symmetry_space_group_name_Hall '-P 1'
_symmetry_space_group_name_H-M 'P -1'
_atom_sites_solution_hydrogens geom
_atom_sites_solution_primary direct
_atom_sites_solution_secondary difmap
_audit_creation_method SHELXL-97
_cell_angle_alpha 106.08(5)
_cell_angle_beta 99.15(5)
_cell_angle_gamma 102.49(5)
_cell_formula_units_Z 1
_cell_length_a 9.2080(10)
_cell_length_b 9.9380(10)
_cell_length_c 11.0610(10)
_cell_measurement_reflns_used 5223
_cell_measurement_temperature 173(2)
_cell_measurement_theta_max 30.034
_cell_measurement_theta_min 0.998
_cell_volume 923.3(5)
_computing_cell_refinement 'Denzo (Nonius B.V., 1998)'
_computing_data_collection 'Collect (Nonius B.V., 1998)'
_computing_data_reduction 'Denzo (Nonius B.V., 1998)'
_computing_molecular_graphics 'PLATON 98 (Spek, 1998)'
_computing_publication_material 'SHELXL-97 (Sheldrick, 1997)'
_computing_structure_refinement 'SHELXL-97 (Sheldrick, 1997)'
_computing_structure_solution 'SHELXS-97 (Sheldrick, 1997)'
_diffrn_ambient_temperature 173(2)
_diffrn_measured_fraction_theta_full 0.960
_diffrn_measured_fraction_theta_max 0.960
_diffrn_measurement_device_type KappaCCD
_diffrn_measurement_method '\p scans'
_diffrn_radiation_monochromator graphite
_diffrn_radiation_source 'fine-focus sealed tube'
_diffrn_radiation_type MoK\a
_diffrn_radiation_wavelength 0.71070
_diffrn_reflns_av_R_equivalents 0.0206
_diffrn_reflns_av_sigmaI/netI 0.0585
_diffrn_reflns_limit_h_max 9
_diffrn_reflns_limit_h_min -12
_diffrn_reflns_limit_k_max 14
_diffrn_reflns_limit_k_min -12
_diffrn_reflns_limit_l_max 15
_diffrn_reflns_limit_l_min -14
_diffrn_reflns_number 6560
_diffrn_reflns_theta_full 30.05
_diffrn_reflns_theta_max 30.05
_diffrn_reflns_theta_min 2.33
_exptl_absorpt_coefficient_mu 1.752
_exptl_absorpt_correction_type none
_exptl_crystal_colour violet
_exptl_crystal_density_diffrn 1.844
_exptl_crystal_density_method 'not measured'
_exptl_crystal_description prism
_exptl_crystal_F_000 510
_exptl_crystal_size_max 0.12
_exptl_crystal_size_mid 0.10
_exptl_crystal_size_min 0.08
_refine_diff_density_max 1.053
_refine_diff_density_min -1.480
_refine_diff_density_rms 0.264
_refine_ls_extinction_method none
_refine_ls_goodness_of_fit_ref 1.044
_refine_ls_hydrogen_treatment constr
_refine_ls_matrix_type full
_refine_ls_number_parameters 208
_refine_ls_number_reflns 5185
_refine_ls_number_restraints 0
_refine_ls_restrained_S_all 1.044
_refine_ls_R_factor_all 0.0541
_refine_ls_R_factor_gt 0.0355
_refine_ls_shift/su_max 0.002
_refine_ls_shift/su_mean 0.000
_refine_ls_structure_factor_coef Fsqd
_refine_ls_weighting_details 'calc w=1/[\s^2^(Fo^2^)+(0.0503P)^2^+0.0000P] where P=(Fo^2^+2Fc^2^)/3'
_refine_ls_weighting_scheme calc
_refine_ls_wR_factor_gt 0.0911
_refine_ls_wR_factor_ref 0.1016
_reflns_number_gt 4039
_reflns_number_total 5185
_reflns_threshold_expression >2sigma(I)
_cod_data_source_file ic060318dsup5.cif
_cod_data_source_block shelxs97
_cod_original_cell_volume 923.35(46)
_cod_database_code 4332393

loop_
_symmetry_equiv_pos_as_xyz
'x, y, z'
'-x, -y, -z'

loop_
_atom_site_label
_atom_site_type_symbol
_atom_site_fract_x
_atom_site_fract_y
_atom_site_fract_z
_atom_site_U_iso_or_equiv
_atom_site_adp_type
_atom_site_occupancy
_atom_site_symmetry_multiplicity
_atom_site_calc_flag
Pd Pd 0.41953(3) 0.89128(3) 0.89964(2) 0.01865(8) Uani 1 1 d
Mo Mo 0.41440(3) 0.85173(3) 1.14075(3) 0.01913(9) Uani 1 1 d
P P 0.27598(10) 0.68069(10) 0.73448(9) 0.02313(19) Uani 1 1 d
O1 O 0.7199(3) 1.0231(3) 1.3389(3) 0.0355(6) Uani 1 1 d
O2 O 0.5999(3) 0.6853(3) 0.9708(3) 0.0318(6) Uani 1 1 d
O3 O 0.2158(3) 1.0450(3) 1.0528(3) 0.0342(6) Uani 1 1 d
N N 0.0828(3) 0.8640(4) 1.2571(3) 0.0316(7) Uani 1 1 d
C1 C 0.6115(4) 0.9817(4) 1.2533(4) 0.0230(7) Uani 1 1 d
C2 C 0.5281(4) 0.7570(4) 1.0212(3) 0.0231(7) Uani 1 1 d
C3 C 0.3074(4) 0.9836(4) 1.0722(4) 0.0255(7) Uani 1 1 d
C4 C 0.1941(4) 0.6759(4) 1.1340(4) 0.0316(8) Uani 1 1 d
H4 H 0.1170 0.6341 1.0558 0.038 Uiso 1 1 calc
C5 C 0.3251(5) 0.6278(4) 1.1642(5) 0.0405(10) Uani 1 1 d
H5 H 0.3479 0.5449 1.1125 0.049 Uiso 1 1 calc
C6 C 0.4149(4) 0.7239(5) 1.2832(4) 0.0359(10) Uani 1 1 d
H6 H 0.5098 0.7177 1.3265 0.043 Uiso 1 1 calc
C7 C 0.3406(4) 0.8332(4) 1.3292(4) 0.0282(8) Uani 1 1 d
H7 H 0.3801 0.9152 1.4055 0.034 Uiso 1 1 calc
C8 C 0.1969(4) 0.7980(4) 1.2410(4) 0.0253(7) Uani 1 1 d
C9 C 0.1174(5) 1.0049(5) 1.3547(5) 0.0417(10) Uani 1 1 d
H9A H 0.0248 1.0384 1.3541 0.062 Uiso 1 1 calc
H9B H 0.1965 1.0747 1.3362 0.062 Uiso 1 1 calc
H9C H 0.1544 0.9972 1.4399 0.062 Uiso 1 1 calc
C10 C -0.0430(4) 0.8306(5) 1.1446(5) 0.0419(11) Uani 1 1 d
H10A H -0.1160 0.8857 1.1692 0.063 Uiso 1 1 calc
H10B H -0.0948 0.7261 1.1140 0.063 Uiso 1 1 calc
H10C H -0.0022 0.8577 1.0755 0.063 Uiso 1 1 calc
C11 C 0.0751(4) 0.6704(4) 0.6742(4) 0.0333(9) Uani 1 1 d
H11A H 0.0708 0.7510 0.6388 0.040 Uiso 1 1 calc
H11B H 0.0271 0.5776 0.6027 0.040 Uiso 1 1 calc
C12 C -0.0158(4) 0.6792(6) 0.7772(5) 0.0519(13) Uani 1 1 d
H12A H -0.1224 0.6702 0.7388 0.078 Uiso 1 1 calc
H12B H 0.0277 0.7731 0.8462 0.078 Uiso 1 1 calc
H12C H -0.0116 0.6001 0.8132 0.078 Uiso 1 1 calc
C13 C 0.3505(5) 0.6553(4) 0.5882(4) 0.0325(8) Uani 1 1 d
H13A H 0.2944 0.5586 0.5248 0.039 Uiso 1 1 calc
H13B H 0.3334 0.7303 0.5488 0.039 Uiso 1 1 calc
C14 C 0.5212(5) 0.6664(5) 0.6187(5) 0.0482(12) Uani 1 1 d
H14A H 0.5582 0.6544 0.5391 0.072 Uiso 1 1 calc
H14B H 0.5379 0.5899 0.6548 0.072 Uiso 1 1 calc
H14C H 0.5769 0.7620 0.6817 0.072 Uiso 1 1 calc
C15 C 0.2677(4) 0.5080(4) 0.7673(4) 0.0310(8) Uani 1 1 d
H15A H 0.3739 0.5036 0.7944 0.037 Uiso 1 1 calc
H15B H 0.2199 0.5096 0.8415 0.037 Uiso 1 1 calc
C16 C 0.1814(5) 0.3684(4) 0.6563(4) 0.0383(10) Uani 1 1 d
H16A H 0.1849 0.2839 0.6849 0.057 Uiso 1 1 calc
H16B H 0.2292 0.3629 0.5827 0.057 Uiso 1 1 calc
H16C H 0.0747 0.3687 0.6302 0.057 Uiso 1 1 calc

loop_
_atom_site_aniso_label
_atom_site_aniso_U_11
_atom_site_aniso_U_22
_atom_site_aniso_U_33
_atom_site_aniso_U_23
_atom_site_aniso_U_13
_atom_site_aniso_U_12
Pd 0.02056(14) 0.01813(14) 0.01587(14) 0.00380(10) 0.00384(10) 0.00500(10)
Mo 0.02115(16) 0.01962(15) 0.01934(16) 0.00822(12) 0.00614(11) 0.00761(11)
P 0.0267(5) 0.0209(4) 0.0175(4) 0.0024(4) 0.0031(3) 0.0042(3)
O1 0.0345(14) 0.0353(16) 0.0326(16) 0.0124(13) -0.0045(12) 0.0085(12)
O2 0.0336(14) 0.0261(14) 0.0358(16) 0.0046(12) 0.0105(12) 0.0135(11)
O3 0.0278(13) 0.0419(16) 0.0462(18) 0.0249(14) 0.0144(12) 0.0185(12)
N 0.0226(15) 0.043(2) 0.0331(19) 0.0163(16) 0.0081(13) 0.0106(14)
C1 0.0249(17) 0.0243(17) 0.0232(18) 0.0088(15) 0.0070(14) 0.0113(14)
C2 0.0233(17) 0.0227(17) 0.0217(18) 0.0049(14) 0.0050(13) 0.0058(13)
C3 0.0263(17) 0.0263(18) 0.030(2) 0.0156(16) 0.0086(14) 0.0093(14)
C4 0.035(2) 0.0241(19) 0.034(2) 0.0109(17) 0.0117(16) -0.0018(15)
C5 0.049(2) 0.028(2) 0.061(3) 0.024(2) 0.030(2) 0.0182(18)
C6 0.038(2) 0.044(2) 0.045(3) 0.033(2) 0.0173(19) 0.0222(19)
C7 0.0273(18) 0.036(2) 0.026(2) 0.0172(17) 0.0057(14) 0.0099(15)
C8 0.0269(18) 0.0270(19) 0.027(2) 0.0155(16) 0.0097(14) 0.0057(14)
C9 0.038(2) 0.048(3) 0.047(3) 0.016(2) 0.0178(19) 0.0215(19)
C10 0.0242(19) 0.067(3) 0.045(3) 0.030(2) 0.0097(17) 0.0156(19)
C11 0.0244(18) 0.034(2) 0.031(2) 0.0030(17) -0.0046(15) 0.0046(15)
C12 0.025(2) 0.069(3) 0.059(3) 0.017(3) 0.010(2) 0.011(2)
C13 0.048(2) 0.0258(19) 0.023(2) 0.0036(16) 0.0148(17) 0.0097(17)
C14 0.045(3) 0.046(3) 0.044(3) 0.000(2) 0.022(2) 0.006(2)
C15 0.039(2) 0.0231(19) 0.028(2) 0.0084(16) 0.0061(16) 0.0031(15)
C16 0.047(2) 0.0219(19) 0.036(2) 0.0014(17) 0.0115(18) -0.0012(17)

loop_
_atom_type_symbol
_atom_type_description
_atom_type_scat_dispersion_real
_atom_type_scat_dispersion_imag
_atom_type_scat_source
Mo Mo -1.6832 0.6857 'International Tables Vol C Tables 4.2.6.8 and 6.1.1.4'
Pd Pd -0.9988 1.0072 'International Tables Vol C Tables 4.2.6.8 and 6.1.1.4'
P P 0.1023 0.0942 'International Tables Vol C Tables 4.2.6.8 and 6.1.1.4'
O O 0.0106 0.0060 'International Tables Vol C Tables 4.2.6.8 and 6.1.1.4'
N N 0.0061 0.0033 'International Tables Vol C Tables 4.2.6.8 and 6.1.1.4'
C C 0.0033 0.0016 'International Tables Vol C Tables 4.2.6.8 and 6.1.1.4'
H H 0.0000 0.0000 'International Tables Vol C Tables 4.2.6.8 and 6.1.1.4'

loop_
_geom_angle_atom_site_label_1
_geom_angle_atom_site_label_2
_geom_angle_atom_site_label_3
_geom_angle
_geom_angle_site_symmetry_1
_geom_angle_site_symmetry_3
P Pd C3 117.93(10) . .
P Pd C1 87.13(10) . 2_677
C3 Pd C1 109.22(12) . 2_677
P Pd C2 92.44(9) . .
C3 Pd C2 89.05(12) . .
C1 Pd C2 159.52(12) 2_677 .
P Pd C3 126.18(11) . 2_677
C3 Pd C3 115.49(10) . 2_677
C1 Pd C3 81.48(12) 2_677 2_677
C2 Pd C3 82.30(12) . 2_677
P Pd Pd 173.69(3) . 2_677
C3 Pd Pd 59.81(9) . 2_677
C1 Pd Pd 99.17(9) 2_677 2_677
C2 Pd Pd 81.75(9) . 2_677
C3 Pd Pd 55.69(10) 2_677 2_677
P Pd Mo 109.99(5) . .
C3 Pd Mo 45.28(8) . .
C1 Pd Mo 153.58(9) 2_677 .
C2 Pd Mo 43.79(9) . .
C3 Pd Mo 102.42(10) 2_677 .
Pd Pd Mo 64.03(4) 2_677 .
P Pd Mo 124.26(4) . 2_677
C3 Pd Mo 103.58(9) . 2_677
C1 Pd Mo 42.86(9) 2_677 2_677
C2 Pd Mo 125.27(8) . 2_677
C3 Pd Mo 43.96(9) 2_677 2_677
Pd Pd Mo 61.68(4) 2_677 2_677
Mo Pd Mo 125.71(5) . 2_677
C1 Mo C2 88.73(15) . .
C1 Mo C3 105.10(15) . .
C2 Mo C3 112.81(15) . .
C1 Mo C6 86.88(15) . .
C2 Mo C6 101.63(15) . .
C3 Mo C6 143.48(15) . .
C1 Mo C5 118.70(16) . .
C2 Mo C5 86.65(15) . .
C3 Mo C5 132.58(15) . .
C6 Mo C5 35.44(17) . .
C1 Mo C7 87.06(14) . .
C2 Mo C7 137.52(14) . .
C3 Mo C7 109.08(14) . .
C6 Mo C7 35.94(14) . .
C5 Mo C7 59.22(16) . .
C1 Mo C4 143.55(14) . .
C2 Mo C4 108.46(15) . .
C3 Mo C4 97.57(14) . .
C6 Mo C4 58.74(15) . .
C5 Mo C4 35.44(14) . .
C7 Mo C4 58.36(14) . .
C1 Mo C8 118.33(14) . .
C2 Mo C8 142.24(14) . .
C3 Mo C8 86.54(13) . .
C6 Mo C8 57.94(13) . .
C5 Mo C8 57.97(14) . .
C7 Mo C8 34.33(12) . .
C4 Mo C8 34.49(13) . .
C1 Mo Pd 103.74(11) . .
C2 Mo Pd 56.93(10) . .
C3 Mo Pd 55.90(11) . .
C6 Mo Pd 155.08(12) . .
C5 Mo Pd 123.19(14) . .
C7 Mo Pd 163.10(9) . .
C4 Mo Pd 112.61(11) . .
C8 Mo Pd 130.02(9) . .
C1 Mo Pd 55.60(11) . 2_677
C2 Mo Pd 82.56(10) . 2_677
C3 Mo Pd 57.84(10) . 2_677
C6 Mo Pd 142.32(12) . 2_677
C5 Mo Pd 167.80(10) . 2_677
C7 Mo Pd 127.32(11) . 2_677
C4 Mo Pd 155.35(10) . 2_677
C8 Mo Pd 133.81(9) . 2_677
Pd Mo Pd 54.29(5) . 2_677
C13 P C11 102.9(2) . .
C13 P C15 103.02(19) . .
C11 P C15 104.10(19) . .
C13 P Pd 112.24(14) . .
C11 P Pd 116.45(14) . .
C15 P Pd 116.46(13) . .
C8 N C9 119.0(3) . .
C8 N C10 117.8(4) . .
C9 N C10 117.0(3) . .
O1 C1 Mo 157.4(3) . .
O1 C1 Pd 121.0(3) . 2_677
Mo C1 Pd 81.54(13) . 2_677
O2 C2 Mo 164.8(3) . .
O2 C2 Pd 115.8(3) . .
Mo C2 Pd 79.28(12) . .
O3 C3 Mo 159.9(3) . .
O3 C3 Pd 117.5(3) . .
Mo C3 Pd 78.83(13) . .
O3 C3 Pd 118.5(3) . 2_677
Mo C3 Pd 78.20(11) . 2_677
Pd C3 Pd 64.51(10) . 2_677
C5 C4 C8 108.7(4) . .
C5 C4 Mo 70.4(2) . .
C8 C4 Mo 77.3(2) . .
C5 C4 H4 125.6 . .
C8 C4 H4 125.6 . .
Mo C4 H4 118.5 . .
C6 C5 C4 107.9(4) . .
C6 C5 Mo 71.6(2) . .
C4 C5 Mo 74.2(2) . .
C6 C5 H5 126.1 . .
C4 C5 H5 126.1 . .
Mo C5 H5 120.0 . .
C5 C6 C7 108.6(3) . .
C5 C6 Mo 73.0(2) . .
C7 C6 Mo 74.0(2) . .
C5 C6 H6 125.7 . .
C7 C6 H6 125.7 . .
Mo C6 H6 119.1 . .
C8 C7 C6 108.2(4) . .
C8 C7 Mo 78.0(2) . .
C6 C7 Mo 70.0(2) . .
C8 C7 H7 125.9 . .
C6 C7 H7 125.9 . .
Mo C7 H7 117.9 . .
N C8 C7 126.9(4) . .
N C8 C4 126.9(3) . .
C7 C8 C4 106.2(3) . .
N C8 Mo 130.4(2) . .
C7 C8 Mo 67.65(19) . .
C4 C8 Mo 68.2(2) . .
N C9 H9A 109.5 . .
N C9 H9B 109.5 . .
H9A C9 H9B 109.5 . .
N C9 H9C 109.5 . .
H9A C9 H9C 109.5 . .
H9B C9 H9C 109.5 . .
N C10 H10A 109.5 . .
N C10 H10B 109.5 . .
H10A C10 H10B 109.5 . .
N C10 H10C 109.5 . .
H10A C10 H10C 109.5 . .
H10B C10 H10C 109.5 . .
C12 C11 P 113.2(3) . .
C12 C11 H11A 108.9 . .
P C11 H11A 108.9 . .
C12 C11 H11B 108.9 . .
P C11 H11B 108.9 . .
H11A C11 H11B 107.7 . .
C11 C12 H12A 109.5 . .
C11 C12 H12B 109.5 . .
H12A C12 H12B 109.5 . .
C11 C12 H12C 109.5 . .
H12A C12 H12C 109.5 . .
H12B C12 H12C 109.5 . .
C14 C13 P 111.3(3) . .
C14 C13 H13A 109.4 . .
P C13 H13A 109.4 . .
C14 C13 H13B 109.4 . .
P C13 H13B 109.4 . .
H13A C13 H13B 108.0 . .
C13 C14 H14A 109.5 . .
C13 C14 H14B 109.5 . .
H14A C14 H14B 109.5 . .
C13 C14 H14C 109.5 . .
H14A C14 H14C 109.5 . .
H14B C14 H14C 109.5 . .
C16 C15 P 116.8(3) . .
C16 C15 H15A 108.1 . .
P C15 H15A 108.1 . .
C16 C15 H15B 108.1 . .
P C15 H15B 108.1 . .
H15A C15 H15B 107.3 . .
C15 C16 H16A 109.5 . .
C15 C16 H16B 109.5 . .
H16A C16 H16B 109.5 . .
C15 C16 H16C 109.5 . .
H16A C16 H16C 109.5 . .
H16B C16 H16C 109.5 . .

loop_
_geom_bond_atom_site_label_1
_geom_bond_atom_site_label_2
_geom_bond_distance
_geom_bond_site_symmetry_2
Pd P 2.320(2) .
Pd C3 2.370(4) .
Pd C1 2.392(3) 2_677
Pd C2 2.395(4) .
Pd C3 2.480(4) 2_677
Pd Pd 2.590(2) 2_677
Pd Mo 2.8075(5) .
Pd Mo 2.8672(13) 2_677
Mo C1 1.972(4) .
Mo C2 1.977(4) .
Mo C3 2.033(3) .
Mo C6 2.282(4) .
Mo C5 2.300(4) .
Mo C7 2.334(4) .
Mo C4 2.350(4) .
Mo C8 2.469(3) .
Mo Pd 2.8672(13) 2_677
P C13 1.831(4) .
P C11 1.834(4) .
P C15 1.838(4) .
O1 C1 1.170(4) .
O2 C2 1.165(4) .
O3 C3 1.169(4) .
N C8 1.364(5) .
N C9 1.445(6) .
N C10 1.465(5) .
C1 Pd 2.392(3) 2_677
C3 Pd 2.480(4) 2_677
C4 C5 1.416(6) .
C4 C8 1.433(6) .
C4 H4 0.9500 .
C5 C6 1.395(7) .
C5 H5 0.9500 .
C6 C7 1.425(6) .
C6 H6 0.9500 .
C7 C8 1.423(5) .
C7 H7 0.9500 .
C9 H9A 0.9800 .
C9 H9B 0.9800 .
C9 H9C 0.9800 .
C10 H10A 0.9800 .
C10 H10B 0.9800 .
C10 H10C 0.9800 .
C11 C12 1.511(6) .
C11 H11A 0.9900 .
C11 H11B 0.9900 .
C12 H12A 0.9800 .
C12 H12B 0.9800 .
C12 H12C 0.9800 .
C13 C14 1.527(6) .
C13 H13A 0.9900 .
C13 H13B 0.9900 .
C14 H14A 0.9800 .
C14 H14B 0.9800 .
C14 H14C 0.9800 .
C15 C16 1.527(6) .
C15 H15A 0.9900 .
C15 H15B 0.9900 .
C16 H16A 0.9800 .
C16 H16B 0.9800 .
C16 H16C 0.9800 .
